data_9009456
loop_
_publ_author_name
'Taylor, H. F. W.'

_publ_section_title
;
 The crystal structure of killalaite
;
_journal_name_full 'Mineralogical Magazine'
_journal_page_first 363
_journal_page_last 369
_journal_paper_doi 10.1180/minmag.1977.041.319.08
_journal_volume 41
_journal_year 1977
_chemical_compound_source 'Killala Bay, Ireland'
_chemical_formula_sum 'Ca6.43 H3.14 O17.14 Si4'
_chemical_name_mineral Killalaite
_space_group_IT_number 11
_symmetry_space_group_name_Hall '-P 2yb'
_symmetry_space_group_name_H-M 'P 1 21/m 1'
_cell_angle_alpha 90
_cell_angle_beta 97.76
_cell_angle_gamma 90
_cell_formula_units_Z 2
_cell_length_a 6.807
_cell_length_b 15.459
_cell_length_c 6.811
_cell_volume 710.154
_database_code_amcsd 0014467
_exptl_crystal_density_diffrn 3.028
_cod_original_formula_sum 'Ca6.43 Si4 O17.14 H3.14'
_cod_database_code 9009456

loop_
_space_group_symop_operation_xyz
x,y,z
x,1/2-y,z
-x,1/2+y,-z
-x,-y,-z

loop_
_atom_site_label
_atom_site_fract_x
_atom_site_fract_y
_atom_site_fract_z
_atom_site_occupancy
_atom_site_U_iso_or_equiv
_atom_site_type_symbol
_atom_site_attached_hydrogens
Ca1 0.33140 -0.09420 0.93080 1.00000 0.01570 Ca 0
Ca2 0.71900 -0.09960 0.33300 1.00000 0.02394 Ca 0
Ca3 0.01250 0.25000 0.33750 1.00000 0.02356 Ca 0
Ca4 0.92990 0.25000 0.83320 1.00000 0.02634 Ca 0
Ca5 0.52000 0.25000 0.48700 0.43000 0.01520 Ca 0
Si1 0.81310 -0.08740 0.83740 1.00000 0.01267 Si 0
Si2 0.78040 0.08330 0.60080 1.00000 0.01178 Si 0
O1 0.67700 -0.05870 0.00200 1.00000 0.01520 O 0
O2 0.69000 -0.14630 0.66200 1.00000 0.02406 O 0
O-H2 0.69000 -0.14630 0.66200 0.57000 0.02406 O 1
O3 0.00400 -0.14400 0.91900 1.00000 0.01267 O 0
O4 0.67200 0.04890 0.39200 1.00000 0.03420 O 0
O5 0.63300 0.13160 0.73100 1.00000 0.02026 O 0
O6 0.95700 0.15040 0.57600 1.00000 0.01393 O 0
O7 0.88400 0.00040 0.72700 1.00000 0.03166 O 0
O-H8 0.28000 0.25000 0.76200 1.00000 0.03800 O 1
O-H9 0.66000 0.25000 0.15600 1.00000 0.02533 O 1

loop_
_cod_changelog_entry_id
_cod_changelog_entry_author
_cod_changelog_entry_date
_cod_changelog_entry_text
1
;cod-tools version 3.8.0
Id: cif_guess_AMCSD_atom_types 9574 2023-05-10 09:00:05Z saulius
;
2023-05-10T18:51:45+03:00
;Derived atom types and hydrogen counts
from atom names that follow the AMCSD naming convention
(Wat == water, O-H == hydroxyl).
;

loop_
_cod_related_entry_id
_cod_related_entry_database
_cod_related_entry_code
1 AMCSD 0014467
